data_1551527
loop_
_publ_author_name
'MIKURIYA, Masahiro'
'KOYAMA, Yoshiki'
'MITSUHASHI, Ryoji'

_publ_section_title
;
 Synthesis and Crystal Structure of
 1,3-Bis(5-chloro-3-methoxysalicylideneamino)-2-propanol Trihydrate
;
_journal_issue 0
_journal_name_full 'X-ray Structure Analysis Online'
_journal_page_first 33
_journal_paper_doi 10.2116/xraystruct.35.33
_journal_volume 35
_journal_year 2019
_chemical_formula_sum 'C19 H26 Cl2 N2 O8'
_chemical_formula_weight 481.32
_space_group_crystal_system monoclinic
_space_group_IT_number 13
_space_group_name_Hall '-P 2yc'
_space_group_name_H-M_alt 'P 1 2/c 1'
_symmetry_space_group_name_Hall '-P 2yc'
_symmetry_space_group_name_H-M 'P 1 2/c 1'
_atom_sites_solution_hydrogens mixed
_audit_creation_method SHELXL-2014/7
_cell_angle_alpha 90
_cell_angle_beta 104.283(3)
_cell_angle_gamma 90
_cell_formula_units_Z 2
_cell_length_a 18.098(3)
_cell_length_b 4.3275(8)
_cell_length_c 14.572(3)
_cell_measurement_reflns_used 6637
_cell_measurement_temperature 90(2)
_cell_measurement_theta_max 27.499
_cell_measurement_theta_min 2.832
_cell_volume 1106.0(4)
_computing_cell_refinement 'SAINT V8.35A (Bruker AXS Inc., 2015)'
_computing_data_collection 'APEX3 (Bruker AXS)'
_computing_data_reduction 'SAINT V8.35A (Bruker AXS Inc., 2015)'
_computing_structure_refinement 'SHELXL-2014/7 (Sheldrick, 2014)'
_computing_structure_solution 'XT, VERSION 2014/4'
_diffrn_ambient_temperature 90(2)
_diffrn_measured_fraction_theta_full 0.998
_diffrn_measured_fraction_theta_max 0.994
_diffrn_measurement_device_type 'CCD area detector'
_diffrn_measurement_method 'phi and omega scans'
_diffrn_radiation_type MoK\a
_diffrn_radiation_wavelength 0.71073
_diffrn_reflns_av_R_equivalents 0.0271
_diffrn_reflns_av_unetI/netI 0.0353
_diffrn_reflns_Laue_measured_fraction_full 0.998
_diffrn_reflns_Laue_measured_fraction_max 0.994
_diffrn_reflns_limit_h_max 23
_diffrn_reflns_limit_h_min -22
_diffrn_reflns_limit_k_max 5
_diffrn_reflns_limit_k_min -5
_diffrn_reflns_limit_l_max 13
_diffrn_reflns_limit_l_min -18
_diffrn_reflns_number 6637
_diffrn_reflns_point_group_measured_fraction_full 0.998
_diffrn_reflns_point_group_measured_fraction_max 0.994
_diffrn_reflns_theta_full 25.242
_diffrn_reflns_theta_max 27.499
_diffrn_reflns_theta_min 2.832
_diffrn_source 'sealed tube'
_exptl_absorpt_coefficient_mu 0.342
_exptl_absorpt_correction_T_max 0.983
_exptl_absorpt_correction_T_min 0.935
_exptl_absorpt_correction_type multi-scan
_exptl_absorpt_process_details SADABS
_exptl_crystal_colour yellow
_exptl_crystal_density_diffrn 1.445
_exptl_crystal_description needle
_exptl_crystal_F_000 504
_exptl_crystal_size_max 0.200
_exptl_crystal_size_mid 0.050
_exptl_crystal_size_min 0.050
_refine_diff_density_max 1.338
_refine_diff_density_min -0.411
_refine_diff_density_rms 0.104
_refine_ls_extinction_method none
_refine_ls_goodness_of_fit_ref 1.093
_refine_ls_hydrogen_treatment mixed
_refine_ls_matrix_type full
_refine_ls_number_parameters 158
_refine_ls_number_reflns 2540
_refine_ls_number_restraints 1
_refine_ls_restrained_S_all 1.093
_refine_ls_R_factor_all 0.0903
_refine_ls_R_factor_gt 0.0734
_refine_ls_shift/su_max 0.000
_refine_ls_shift/su_mean 0.000
_refine_ls_structure_factor_coef Fsqd
_refine_ls_weighting_details 'w=1/[\s^2^(Fo^2^)+(0.1205P)^2^+1.1291P] where P=(Fo^2^+2Fc^2^)/3'
_refine_ls_weighting_scheme calc
_refine_ls_wR_factor_gt 0.2011
_refine_ls_wR_factor_ref 0.2140
_reflns_Friedel_coverage 0.000
_reflns_number_gt 1984
_reflns_number_total 2540
_reflns_threshold_expression 'I > 2\s(I)'
_cod_data_source_file 35_33_1.txt
_cod_data_source_block H3cmsapm_0ma
_cod_depositor_comments
;
The following automatic conversions were performed:

'_exptl_absorpt_correction_type' value 'Multi-Scan' changed to
'multi-scan' according to
/home/andrius/struct/COD-crude-data/automatic-downloads/current/J-STAGE/lib/dictionaries/cif_core.dic
dictionary named 'cif_core.dic' version 2.4.2 from 2011-04-26.

Automatic conversion script
Id: cif_fix_values 5642 2017-10-24 12:04:52Z antanas 
;
_cod_original_cell_volume 1106.0(3)
_cod_database_code 1551527
_shelx_shelxl_version_number 2014/7
_shelx_space_group_comment
;
The symmetry employed for this shelxl refinement is uniquely defined
by the following loop, which should always be used as a source of
symmetry information in preference to the above space-group names.
They are only intended as comments.
;
_shelx_estimated_absorpt_t_min 0.935
_shelx_estimated_absorpt_t_max 0.983

loop_
_space_group_symop_operation_xyz
'x, y, z'
'-x, y, -z+1/2'
'-x, -y, -z'
'x, -y, z-1/2'

loop_
_atom_site_label
_atom_site_type_symbol
_atom_site_fract_x
_atom_site_fract_y
_atom_site_fract_z
_atom_site_U_iso_or_equiv
_atom_site_adp_type
_atom_site_occupancy
_atom_site_site_symmetry_order
_atom_site_calc_flag
_atom_site_refinement_flags_posn
_atom_site_refinement_flags_adp
_atom_site_refinement_flags_occupancy
_atom_site_disorder_assembly
_atom_site_disorder_group
O1 O 0.31704(12) 0.5358(5) 0.50376(16) 0.0306(5) Uani 1 1 d . . . . .
C1 C 0.25677(16) 0.5524(7) 0.5347(2) 0.0249(7) Uani 1 1 d . . . . .
C2 C 0.19126(17) 0.7325(7) 0.48566(19) 0.0249(7) Uani 1 1 d . . . . .
O2 O 0.20195(13) 0.8700(5) 0.40578(15) 0.0315(5) Uani 1 1 d . . . . .
C3 C 0.1398(2) 1.0519(8) 0.3522(2) 0.0342(8) Uani 1 1 d . . . . .
H3 H 0.0952 0.9191 0.3292 0.051 Uiso 1 1 calc R U . . .
H3A H 0.1545 1.1461 0.2981 0.051 Uiso 1 1 calc R U . . .
H3B H 0.1272 1.2145 0.3926 0.051 Uiso 1 1 calc R U . . .
C4 C 0.12679(16) 0.7505(7) 0.5176(2) 0.0266(7) Uani 1 1 d . . . . .
H4 H 0.0845 0.8681 0.4836 0.032 Uiso 1 1 calc R U . . .
C5 C 0.12266(17) 0.5954(7) 0.6008(2) 0.0274(7) Uani 1 1 d . . . . .
Cl1 Cl 0.03832(4) 0.6238(2) 0.63872(6) 0.0361(3) Uani 1 1 d . . . . .
C6 C 0.18196(17) 0.4242(7) 0.6515(2) 0.0277(7) Uani 1 1 d . . . . .
H6 H 0.1784 0.3224 0.7080 0.033 Uiso 1 1 calc R U . . .
C7 C 0.24907(16) 0.4007(7) 0.6184(2) 0.0253(7) Uani 1 1 d . . . . .
C8 C 0.30903(16) 0.2052(7) 0.6698(2) 0.0284(7) Uani 1 1 d . . . . .
H8 H 0.3022 0.1036 0.7249 0.034 Uiso 1 1 calc R U . . .
N1 N 0.37203(14) 0.1602(6) 0.6450(2) 0.0283(6) Uani 1 1 d . . . . .
H1 H 0.372(2) 0.265(10) 0.595(3) 0.031(10) Uiso 1 1 d . . . . .
C9 C 0.43394(17) -0.0368(7) 0.6971(3) 0.0313(8) Uani 1 1 d . . . . .
H9 H 0.4514 -0.1746 0.6525 0.038 Uiso 1 1 calc R U . . .
H9A H 0.4155 -0.1671 0.7427 0.038 Uiso 1 1 calc R U . . .
C10 C 0.5000 0.1651(10) 0.7500 0.0440(15) Uani 1 2 d S T P . .
H10 H 0.5165 0.3152 0.7068 0.053 Uiso 0.5 1 calc R U P A -1
O3 O 0.4721(2) 0.3368(11) 0.8329(4) 0.0342(11) Uani 0.5 1 d D . P B -1
H3C H 0.431(2) 0.28(2) 0.844(6) 0.041 Uiso 0.5 1 d D U P C -1
O4 O 0.3627(2) -0.0105(10) 0.8987(3) 0.0785(12) Uani 1 1 d . . . . .
O5 O 0.4942(4) 0.285(4) 0.5415(6) 0.123(4) Uani 0.5 1 d . . P D -1

loop_
_atom_site_aniso_label
_atom_site_aniso_U_11
_atom_site_aniso_U_22
_atom_site_aniso_U_33
_atom_site_aniso_U_23
_atom_site_aniso_U_13
_atom_site_aniso_U_12
O1 0.0200(10) 0.0314(12) 0.0371(12) 0.0008(10) 0.0006(9) -0.0017(9)
C1 0.0209(14) 0.0187(13) 0.0302(15) -0.0040(11) -0.0029(11) -0.0029(11)
C2 0.0266(15) 0.0224(14) 0.0208(13) -0.0032(11) -0.0038(11) 0.0015(11)
O2 0.0331(12) 0.0313(12) 0.0266(11) 0.0020(9) 0.0009(9) 0.0080(10)
C3 0.0425(19) 0.0291(17) 0.0241(14) -0.0022(13) -0.0047(13) 0.0110(14)
C4 0.0236(14) 0.0249(15) 0.0247(14) -0.0088(12) -0.0069(11) 0.0031(12)
C5 0.0202(13) 0.0271(15) 0.0311(15) -0.0099(12) -0.0009(11) -0.0009(12)
Cl1 0.0228(4) 0.0488(5) 0.0342(4) -0.0112(4) 0.0021(3) 0.0006(3)
C6 0.0247(14) 0.0238(15) 0.0302(15) -0.0004(12) -0.0018(11) -0.0046(12)
C7 0.0201(13) 0.0211(14) 0.0300(15) -0.0022(12) -0.0029(11) -0.0025(11)
C8 0.0222(15) 0.0195(14) 0.0370(16) 0.0009(13) -0.0051(12) -0.0053(12)
N1 0.0206(12) 0.0189(12) 0.0382(15) 0.0015(11) -0.0064(10) -0.0008(10)
C9 0.0226(14) 0.0164(13) 0.0473(19) 0.0001(13) -0.0062(13) 0.0016(11)
C10 0.023(2) 0.016(2) 0.077(4) 0.000 -0.017(2) 0.000
O3 0.026(2) 0.023(2) 0.050(3) -0.011(2) 0.002(2) 0.0009(19)
O4 0.091(3) 0.090(3) 0.064(2) 0.015(2) 0.037(2) 0.039(2)
O5 0.055(4) 0.251(13) 0.066(5) 0.002(7) 0.022(4) 0.008(7)

loop_
_atom_type_symbol
_atom_type_description
_atom_type_scat_dispersion_real
_atom_type_scat_dispersion_imag
_atom_type_scat_source
C C 0.0033 0.0016 'International Tables Vol C Tables 4.2.6.8 and 6.1.1.4'
H H 0.0000 0.0000 'International Tables Vol C Tables 4.2.6.8 and 6.1.1.4'
N N 0.0061 0.0033 'International Tables Vol C Tables 4.2.6.8 and 6.1.1.4'
O O 0.0106 0.0060 'International Tables Vol C Tables 4.2.6.8 and 6.1.1.4'
Cl Cl 0.1484 0.1585 'International Tables Vol C Tables 4.2.6.8 and 6.1.1.4'

loop_
_geom_angle_atom_site_label_1
_geom_angle_atom_site_label_2
_geom_angle_atom_site_label_3
_geom_angle
_geom_angle_site_symmetry_1
_geom_angle_site_symmetry_3
O1 C1 C7 123.2(3) . .
O1 C1 C2 121.3(3) . .
C7 C1 C2 115.4(3) . .
C4 C2 O2 125.6(3) . .
C4 C2 C1 121.8(3) . .
O2 C2 C1 112.6(3) . .
C2 O2 C3 116.5(3) . .
O2 C3 H3 109.5 . .
O2 C3 H3A 109.5 . .
H3 C3 H3A 109.5 . .
O2 C3 H3B 109.5 . .
H3 C3 H3B 109.5 . .
H3A C3 H3B 109.5 . .
C2 C4 C5 120.1(3) . .
C2 C4 H4 120.0 . .
C5 C4 H4 120.0 . .
C6 C5 C4 121.7(3) . .
C6 C5 Cl1 119.9(3) . .
C4 C5 Cl1 118.4(2) . .
C5 C6 C7 118.8(3) . .
C5 C6 H6 120.6 . .
C7 C6 H6 120.6 . .
C6 C7 C1 122.2(3) . .
C6 C7 C8 117.8(3) . .
C1 C7 C8 120.0(3) . .
N1 C8 C7 123.3(3) . .
N1 C8 H8 118.4 . .
C7 C8 H8 118.4 . .
C8 N1 C9 123.9(3) . .
C8 N1 H1 110(3) . .
C9 N1 H1 126(3) . .
N1 C9 C10 109.4(2) . .
N1 C9 H9 109.8 . .
C10 C9 H9 109.8 . .
N1 C9 H9A 109.8 . .
C10 C9 H9A 109.8 . .
H9 C9 H9A 108.2 . .
C9 C10 C9 110.2(4) . 2_656
C9 C10 O3 107.0(2) . .
C9 C10 O3 103.8(2) 2_656 .
C9 C10 H10 111.8 . .
C9 C10 H10 111.8 2_656 .
O3 C10 H10 111.8 . .
C10 O3 H3C 119(6) . .

loop_
_geom_bond_atom_site_label_1
_geom_bond_atom_site_label_2
_geom_bond_distance
_geom_bond_site_symmetry_2
O1 C1 1.281(4) .
C1 C7 1.422(5) .
C1 C2 1.451(4) .
C2 C4 1.361(4) .
C2 O2 1.363(4) .
O2 C3 1.436(4) .
C3 H3 0.9800 .
C3 H3A 0.9800 .
C3 H3B 0.9800 .
C4 C5 1.404(5) .
C4 H4 0.9500 .
C5 C6 1.362(4) .
C5 Cl1 1.751(3) .
C6 C7 1.417(5) .
C6 H6 0.9500 .
C7 C8 1.433(4) .
C8 N1 1.293(4) .
C8 H8 0.9500 .
N1 C9 1.463(4) .
N1 H1 0.86(4) .
C9 C10 1.527(4) .
C9 H9 0.9900 .
C9 H9A 0.9900 .
C10 C9 1.527(4) 2_656
C10 O3 1.603(5) .
C10 H10 1.0000 .
O3 H3C 0.824(10) .

loop_
_geom_hbond_atom_site_label_D
_geom_hbond_atom_site_label_H
_geom_hbond_atom_site_label_A
_geom_hbond_distance_DH
_geom_hbond_distance_HA
_geom_hbond_distance_DA
_geom_hbond_angle_DHA
_geom_hbond_site_symmetry_A
C3 H3A Cl1 0.98 2.90 3.493(3) 120.0 4_575
C8 H8 O4 0.95 2.55 3.368(5) 144.7 .
N1 H1 O1 0.86(4) 1.87(4) 2.619(4) 146(4) .
N1 H1 O5 0.86(4) 2.52(4) 3.017(9) 118(3) .
C9 H9 O3 0.99 2.51 3.286(6) 135.4 2_646
C9 H9A O3 0.99 2.59 3.327(6) 131.0 1_545
O3 H3C O4 0.824(10) 2.07(4) 2.834(7) 154(8) .

loop_
_geom_torsion_atom_site_label_1
_geom_torsion_atom_site_label_2
_geom_torsion_atom_site_label_3
_geom_torsion_atom_site_label_4
_geom_torsion
_geom_torsion_site_symmetry_4
O1 C1 C2 C4 179.7(3) .
C7 C1 C2 C4 -0.7(4) .
O1 C1 C2 O2 0.9(4) .
C7 C1 C2 O2 -179.5(2) .
C4 C2 O2 C3 0.9(4) .
C1 C2 O2 C3 179.6(2) .
O2 C2 C4 C5 179.4(3) .
C1 C2 C4 C5 0.8(4) .
C2 C4 C5 C6 -0.1(4) .
C2 C4 C5 Cl1 -179.7(2) .
C4 C5 C6 C7 -0.6(4) .
Cl1 C5 C6 C7 178.9(2) .
C5 C6 C7 C1 0.7(4) .
C5 C6 C7 C8 -176.5(3) .
O1 C1 C7 C6 179.6(3) .
C2 C1 C7 C6 0.0(4) .
O1 C1 C7 C8 -3.3(4) .
C2 C1 C7 C8 177.1(3) .
C6 C7 C8 N1 178.3(3) .
C1 C7 C8 N1 1.0(4) .
C7 C8 N1 C9 179.6(3) .
C8 N1 C9 C10 -106.4(3) .
N1 C9 C10 C9 -178.6(3) 2_656
N1 C9 C10 O3 69.2(4) .
